data_4339761
loop_
_publ_author_name
'Gao, Li-Bin'
'Kan, Jian'
'Fan, Yang'
'Zhang, Li-Yi'
'Liu, Sheng-Hua'
'Chen, Zhong-Ning'

_publ_section_title
;
 Wirelike dinuclear ruthenium complexes connected by
 bis(ethynyl)oligothiophene.
;
_journal_issue 14
_journal_name_full 'Inorganic chemistry'
_journal_page_first 5651
_journal_page_last 5664
_journal_paper_doi 10.1021/ic700412m
_journal_volume 46
_journal_year 2007
_chemical_formula_sum 'C57 H44 N3 O P2 Ru'
_chemical_formula_weight 949.96
_chemical_name_systematic
; 
 ? 
;
_space_group_IT_number 14
_symmetry_cell_setting monoclinic
_symmetry_space_group_name_Hall '-P 2yn'
_symmetry_space_group_name_H-M 'P 1 21/n 1'
_atom_sites_solution_hydrogens geom
_atom_sites_solution_primary direct
_atom_sites_solution_secondary difmap
_audit_creation_method SHELXL-97
_cell_angle_alpha 90.00
_cell_angle_beta 96.855(5)
_cell_angle_gamma 90.00
_cell_formula_units_Z 4
_cell_length_a 12.903(4)
_cell_length_b 18.013(5)
_cell_length_c 20.338(5)
_cell_measurement_temperature 293(2)
_cell_volume 4693(2)
_computing_cell_refinement 'Bruker XSCANS'
_computing_data_collection 'Bruker XSCANS'
_computing_data_reduction 'Bruker SHELXTL'
_computing_molecular_graphics 'Bruker SHELXTL'
_computing_publication_material 'Bruker SHELXTL'
_computing_structure_refinement 'SHELXL-97 (Sheldrick, 1997)'
_computing_structure_solution 'SHELXS-97 (Sheldrick, 1990)'
_diffrn_ambient_temperature 293(2)
_diffrn_measured_fraction_theta_full 0.992
_diffrn_measured_fraction_theta_max 0.992
_diffrn_measurement_device_type 'Bruker P4'
_diffrn_measurement_method '\w scans'
_diffrn_radiation_monochromator graphite
_diffrn_radiation_source 'fine-focus sealed tube'
_diffrn_radiation_type MoK\a
_diffrn_radiation_wavelength 0.71073
_diffrn_reflns_av_R_equivalents 0.0469
_diffrn_reflns_av_sigmaI/netI 0.0505
_diffrn_reflns_limit_h_max 16
_diffrn_reflns_limit_h_min -16
_diffrn_reflns_limit_k_max 23
_diffrn_reflns_limit_k_min -23
_diffrn_reflns_limit_l_max 18
_diffrn_reflns_limit_l_min -26
_diffrn_reflns_number 36395
_diffrn_reflns_theta_full 27.47
_diffrn_reflns_theta_max 27.47
_diffrn_reflns_theta_min 2.67
_exptl_absorpt_coefficient_mu 0.446
_exptl_absorpt_correction_T_max 1.0000
_exptl_absorpt_correction_T_min 0.8075
_exptl_absorpt_correction_type multi-scan
_exptl_crystal_colour dark
_exptl_crystal_density_diffrn 1.344
_exptl_crystal_density_method 'not measured'
_exptl_crystal_description prism
_exptl_crystal_F_000 1956
_exptl_crystal_size_max 0.32
_exptl_crystal_size_mid 0.22
_exptl_crystal_size_min 0.18
_refine_diff_density_max 1.098
_refine_diff_density_min -0.624
_refine_diff_density_rms 0.142
_refine_ls_extinction_coef 0.0135(10)
_refine_ls_extinction_expression Fc^*^=kFc[1+0.001xFc^2^\l^3^/sin(2\q)]^-1/4^
_refine_ls_extinction_method SHELXL
_refine_ls_goodness_of_fit_ref 1.113
_refine_ls_hydrogen_treatment constr
_refine_ls_matrix_type full
_refine_ls_number_parameters 578
_refine_ls_number_reflns 10675
_refine_ls_number_restraints 0
_refine_ls_restrained_S_all 1.113
_refine_ls_R_factor_all 0.0917
_refine_ls_R_factor_gt 0.0613
_refine_ls_shift/su_max 0.001
_refine_ls_shift/su_mean 0.000
_refine_ls_structure_factor_coef Fsqd
_refine_ls_weighting_details 'calc w=1/[\s^2^(Fo^2^)+(0.0776P)^2^+1.9320P] where P=(Fo^2^+2Fc^2^)/3'
_refine_ls_weighting_scheme calc
_refine_ls_wR_factor_gt 0.1476
_refine_ls_wR_factor_ref 0.1730
_reflns_number_gt 7663
_reflns_number_total 10675
_reflns_threshold_expression >2sigma(I)
_cod_data_source_file ic700412m-file001.cif
_cod_data_source_block compound_6
_cod_depositor_comments
;
The following automatic conversions were performed:

'_symmetry_cell_setting' value 'Monoclinic' changed to 'monoclinic'
according to
/usr/data/users/saulius/automatic-downloads/retrospective/ACS/lib/dictionaries/cif_core.dic
dictionary named 'cif_core.dic' version 2.4.2 from
2011-04-26.

'_exptl_absorpt_correction_type' value 'Multi-scan'
changed to 'multi-scan' according to
/usr/data/users/saulius/automatic-downloads/retrospective/ACS/lib/dictionaries/cif_core.dic
dictionary named 'cif_core.dic' version 2.4.2 from 2011-04-26.

Automatic conversion script
Id: cif_fix_values 2281 2013-09-26 08:29:07Z andrius 
;
_cod_original_sg_symbol_H-M P2(1)/n
_cod_database_code 4339761

loop_
_symmetry_equiv_pos_as_xyz
'x, y, z'
'-x+1/2, y+1/2, -z+1/2'
'-x, -y, -z'
'x-1/2, -y-1/2, z-1/2'

loop_
_atom_site_label
_atom_site_type_symbol
_atom_site_fract_x
_atom_site_fract_y
_atom_site_fract_z
_atom_site_U_iso_or_equiv
_atom_site_adp_type
_atom_site_occupancy
_atom_site_symmetry_multiplicity
_atom_site_calc_flag
_atom_site_refinement_flags
Ru1 Ru -0.11200(2) 0.627822(16) 0.716215(15) 0.05256(14) Uani 1 1 d .
P1 P 0.06400(9) 0.65155(6) 0.75496(6) 0.0621(3) Uani 1 1 d .
P2 P -0.28427(8) 0.61145(5) 0.66367(5) 0.0539(2) Uani 1 1 d .
O1 O -0.0558(2) 0.54133(14) 0.65815(13) 0.0596(6) Uani 1 1 d .
N1 N -0.1658(3) 0.6728(2) 0.80006(17) 0.0666(9) Uani 1 1 d .
N2 N -0.1198(3) 0.53708(18) 0.77156(16) 0.0587(8) Uani 1 1 d .
N3 N -0.0917(3) 0.46915(18) 0.74760(18) 0.0639(9) Uani 1 1 d .
C1 C -0.1027(3) 0.7179(2) 0.65657(19) 0.0563(9) Uani 1 1 d .
C2 C -0.0927(3) 0.7698(2) 0.6202(2) 0.0620(10) Uani 1 1 d .
C3 C -0.0677(3) 0.8329(2) 0.5814(2) 0.0616(10) Uani 1 1 d .
C4 C 0.0343(4) 0.8551(2) 0.5803(3) 0.0766(13) Uani 1 1 d .
H4A H 0.0875 0.8262 0.6022 0.092 Uiso 1 1 calc R
C5 C 0.0605(4) 0.9185(2) 0.5481(3) 0.0775(13) Uani 1 1 d .
H5A H 0.1306 0.9307 0.5484 0.093 Uiso 1 1 calc R
C6 C -0.0144(3) 0.9647(2) 0.5152(2) 0.0652(10) Uani 1 1 d .
C7 C -0.1158(4) 0.9398(3) 0.5139(3) 0.0921(17) Uani 1 1 d .
H7A H -0.1689 0.9676 0.4907 0.111 Uiso 1 1 calc R
C8 C -0.1425(4) 0.8758(3) 0.5454(3) 0.0842(15) Uani 1 1 d .
H8A H -0.2121 0.8614 0.5423 0.101 Uiso 1 1 calc R
C9 C -0.1884(4) 0.7431(3) 0.8155(3) 0.0827(14) Uani 1 1 d .
H9A H -0.1773 0.7804 0.7855 0.099 Uiso 1 1 calc R
C10 C -0.2272(5) 0.7630(4) 0.8736(3) 0.114(2) Uani 1 1 d .
H10B H -0.2399 0.8124 0.8830 0.137 Uiso 1 1 calc R
C11 C -0.2464(6) 0.7076(5) 0.9171(3) 0.126(3) Uani 1 1 d .
H11F H -0.2760 0.7192 0.9554 0.152 Uiso 1 1 calc R
C12 C -0.2221(5) 0.6351(4) 0.9042(3) 0.1045(19) Uani 1 1 d .
H12A H -0.2324 0.5978 0.9343 0.125 Uiso 1 1 calc R
C13 C -0.1822(4) 0.6186(3) 0.8459(2) 0.0744(12) Uani 1 1 d .
C14 C -0.1540(4) 0.5442(3) 0.8289(2) 0.0732(12) Uani 1 1 d .
H14A H -0.1598 0.5040 0.8569 0.088 Uiso 1 1 calc R
C15 C -0.0599(3) 0.4788(2) 0.6885(2) 0.0600(9) Uani 1 1 d .
C16 C -0.0263(3) 0.4111(2) 0.6545(2) 0.0666(11) Uani 1 1 d .
C17 C -0.0079(5) 0.4147(3) 0.5893(3) 0.0952(16) Uani 1 1 d .
H17A H -0.0146 0.4597 0.5667 0.114 Uiso 1 1 calc R
C18 C 0.0208(5) 0.3509(4) 0.5573(3) 0.112(2) Uani 1 1 d .
H18A H 0.0328 0.3536 0.5132 0.134 Uiso 1 1 calc R
C19 C 0.0315(5) 0.2847(4) 0.5895(4) 0.110(2) Uani 1 1 d .
H19A H 0.0504 0.2424 0.5675 0.132 Uiso 1 1 calc R
C20 C 0.0143(6) 0.2809(3) 0.6535(4) 0.116(2) Uani 1 1 d .
H20A H 0.0217 0.2357 0.6757 0.140 Uiso 1 1 calc R
C21 C -0.0144(5) 0.3439(3) 0.6867(3) 0.0965(17) Uani 1 1 d .
H21C H -0.0256 0.3405 0.7309 0.116 Uiso 1 1 calc R
C101 C 0.1244(4) 0.5701(3) 0.7972(3) 0.0853(15) Uani 1 1 d .
C102 C 0.1007(5) 0.5518(4) 0.8608(3) 0.113(2) Uani 1 1 d .
H10C H 0.0629 0.5846 0.8839 0.136 Uiso 1 1 calc R
C103 C 0.1338(6) 0.4844(5) 0.8890(5) 0.149(4) Uani 1 1 d .
H10E H 0.1195 0.4728 0.9316 0.178 Uiso 1 1 calc R
C104 C 0.1870(8) 0.4351(5) 0.8549(7) 0.185(6) Uani 1 1 d .
H10F H 0.2077 0.3897 0.8740 0.222 Uiso 1 1 calc R
C105 C 0.2100(6) 0.4514(4) 0.7935(6) 0.156(4) Uani 1 1 d .
H10D H 0.2458 0.4170 0.7707 0.188 Uiso 1 1 calc R
C106 C 0.1806(4) 0.5196(3) 0.7636(4) 0.115(2) Uani 1 1 d .
H10A H 0.1985 0.5310 0.7218 0.138 Uiso 1 1 calc R
C111 C 0.1505(3) 0.6751(2) 0.6931(2) 0.0684(11) Uani 1 1 d .
C112 C 0.2435(4) 0.7128(3) 0.7112(3) 0.0846(14) Uani 1 1 d .
H11D H 0.2620 0.7254 0.7554 0.102 Uiso 1 1 calc R
C113 C 0.3095(4) 0.7323(3) 0.6649(4) 0.0977(17) Uani 1 1 d .
H11E H 0.3720 0.7568 0.6781 0.117 Uiso 1 1 calc R
C114 C 0.2823(4) 0.7152(3) 0.6004(4) 0.0979(18) Uani 1 1 d .
H11C H 0.3262 0.7280 0.5692 0.118 Uiso 1 1 calc R
C115 C 0.1891(4) 0.6788(3) 0.5806(3) 0.0912(15) Uani 1 1 d .
H11B H 0.1706 0.6681 0.5360 0.109 Uiso 1 1 calc R
C116 C 0.1229(4) 0.6581(3) 0.6269(2) 0.0742(12) Uani 1 1 d .
H11A H 0.0609 0.6332 0.6134 0.089 Uiso 1 1 calc R
C121 C 0.0927(4) 0.7283(3) 0.8125(2) 0.0722(12) Uani 1 1 d .
C122 C 0.1626(4) 0.7251(4) 0.8698(3) 0.0906(15) Uani 1 1 d .
H12C H 0.1941 0.6804 0.8833 0.109 Uiso 1 1 calc R
C123 C 0.1854(5) 0.7895(5) 0.9072(3) 0.113(2) Uani 1 1 d .
H12F H 0.2326 0.7877 0.9455 0.136 Uiso 1 1 calc R
C124 C 0.1389(6) 0.8541(5) 0.8877(4) 0.124(2) Uani 1 1 d .
H12E H 0.1534 0.8964 0.9135 0.149 Uiso 1 1 calc R
C125 C 0.0717(6) 0.8590(3) 0.8316(4) 0.115(2) Uani 1 1 d .
H12D H 0.0407 0.9041 0.8185 0.138 Uiso 1 1 calc R
C126 C 0.0498(4) 0.7959(3) 0.7938(3) 0.0885(15) Uani 1 1 d .
H12B H 0.0046 0.7993 0.7547 0.106 Uiso 1 1 calc R
C201 C -0.3770(4) 0.5733(2) 0.7165(2) 0.0711(12) Uani 1 1 d .
C202 C -0.4640(5) 0.6103(3) 0.7319(3) 0.1039(19) Uani 1 1 d .
H20C H -0.4796 0.6569 0.7136 0.125 Uiso 1 1 calc R
C203 C -0.5289(7) 0.5794(4) 0.7741(4) 0.144(3) Uani 1 1 d .
H20E H -0.5888 0.6045 0.7827 0.173 Uiso 1 1 calc R
C204 C -0.5055(7) 0.5130(5) 0.8028(4) 0.140(3) Uani 1 1 d .
H20F H -0.5481 0.4935 0.8323 0.168 Uiso 1 1 calc R
C205 C -0.4186(6) 0.4737(4) 0.7886(3) 0.119(2) Uani 1 1 d .
H20D H -0.4032 0.4278 0.8084 0.142 Uiso 1 1 calc R
C206 C -0.3549(4) 0.5028(3) 0.7450(3) 0.0896(16) Uani 1 1 d .
H20B H -0.2977 0.4759 0.7344 0.107 Uiso 1 1 calc R
C211 C -0.2955(4) 0.5466(2) 0.5941(2) 0.0693(12) Uani 1 1 d .
C212 C -0.3739(5) 0.4945(3) 0.5833(3) 0.1033(19) Uani 1 1 d .
H21B H -0.4210 0.4891 0.6142 0.124 Uiso 1 1 calc R
C213 C -0.3840(8) 0.4505(4) 0.5277(5) 0.147(4) Uani 1 1 d .
H21F H -0.4373 0.4155 0.5211 0.177 Uiso 1 1 calc R
C214 C -0.3162(10) 0.4584(5) 0.4831(5) 0.165(5) Uani 1 1 d .
H21E H -0.3238 0.4293 0.4450 0.198 Uiso 1 1 calc R
C215 C -0.2361(7) 0.5084(5) 0.4925(3) 0.136(3) Uani 1 1 d .
H21D H -0.1887 0.5124 0.4616 0.163 Uiso 1 1 calc R
C216 C -0.2258(5) 0.5534(3) 0.5488(2) 0.0919(17) Uani 1 1 d .
H21A H -0.1719 0.5879 0.5554 0.110 Uiso 1 1 calc R
C221 C -0.3540(3) 0.6932(2) 0.62651(19) 0.0574(9) Uani 1 1 d .
C222 C -0.4071(4) 0.6919(3) 0.5635(2) 0.0759(12) Uani 1 1 d .
H22C H -0.4088 0.6484 0.5388 0.091 Uiso 1 1 calc R
C223 C -0.4581(4) 0.7548(3) 0.5364(3) 0.0883(15) Uani 1 1 d .
H22E H -0.4924 0.7533 0.4935 0.106 Uiso 1 1 calc R
C224 C -0.4583(4) 0.8181(3) 0.5718(3) 0.0870(15) Uani 1 1 d .
H22D H -0.4931 0.8598 0.5535 0.104 Uiso 1 1 calc R
C225 C -0.4077(4) 0.8209(3) 0.6345(3) 0.0830(14) Uani 1 1 d .
H22B H -0.4088 0.8643 0.6592 0.100 Uiso 1 1 calc R
C226 C -0.3542(4) 0.7588(2) 0.6613(2) 0.0723(12) Uani 1 1 d .
H22A H -0.3179 0.7616 0.7035 0.087 Uiso 1 1 calc R

loop_
_atom_site_aniso_label
_atom_site_aniso_U_11
_atom_site_aniso_U_22
_atom_site_aniso_U_33
_atom_site_aniso_U_23
_atom_site_aniso_U_13
_atom_site_aniso_U_12
Ru1 0.0529(2) 0.04519(19) 0.0588(2) 0.00514(12) 0.00318(13) -0.00378(12)
P1 0.0530(6) 0.0562(6) 0.0756(7) 0.0064(5) 0.0010(5) -0.0044(5)
P2 0.0540(6) 0.0483(5) 0.0578(6) 0.0029(4) 0.0006(4) -0.0044(4)
O1 0.0639(17) 0.0489(14) 0.0658(16) 0.0071(12) 0.0073(13) -0.0002(12)
N1 0.060(2) 0.069(2) 0.070(2) -0.0095(17) 0.0005(16) -0.0034(17)
N2 0.0599(19) 0.0584(19) 0.0563(19) 0.0102(14) 0.0009(15) -0.0048(15)
N3 0.070(2) 0.0486(18) 0.072(2) 0.0118(15) 0.0040(17) -0.0012(15)
C1 0.057(2) 0.0449(19) 0.067(2) 0.0011(17) 0.0066(18) -0.0031(16)
C2 0.071(3) 0.046(2) 0.070(3) 0.0043(17) 0.011(2) -0.0014(18)
C3 0.069(3) 0.048(2) 0.067(2) 0.0100(17) 0.0088(19) -0.0010(18)
C4 0.066(3) 0.058(2) 0.105(4) 0.022(2) 0.005(2) 0.005(2)
C5 0.059(3) 0.060(3) 0.114(4) 0.022(2) 0.011(2) -0.001(2)
C6 0.062(2) 0.054(2) 0.079(3) 0.0149(19) 0.005(2) -0.0046(18)
C7 0.072(3) 0.079(3) 0.119(4) 0.051(3) -0.011(3) -0.013(3)
C8 0.062(3) 0.076(3) 0.112(4) 0.036(3) -0.002(3) -0.015(2)
C9 0.076(3) 0.081(3) 0.088(3) -0.027(3) -0.004(3) 0.004(3)
C10 0.120(5) 0.111(5) 0.108(5) -0.046(4) -0.001(4) 0.020(4)
C11 0.139(6) 0.156(7) 0.084(4) -0.038(5) 0.012(4) 0.018(5)
C12 0.120(5) 0.126(5) 0.070(3) -0.006(3) 0.024(3) 0.007(4)
C13 0.076(3) 0.088(3) 0.059(3) -0.005(2) 0.005(2) -0.008(2)
C14 0.076(3) 0.082(3) 0.060(3) 0.014(2) 0.005(2) -0.007(2)
C15 0.055(2) 0.053(2) 0.072(3) 0.0081(18) 0.0042(18) -0.0031(17)
C16 0.057(2) 0.054(2) 0.088(3) 0.004(2) 0.004(2) 0.0028(18)
C17 0.114(5) 0.083(4) 0.091(4) 0.008(3) 0.021(3) 0.022(3)
C18 0.118(5) 0.119(5) 0.100(4) -0.015(4) 0.022(4) 0.026(4)
C19 0.100(5) 0.086(4) 0.148(6) -0.025(4) 0.024(4) 0.012(3)
C20 0.137(6) 0.055(3) 0.163(6) 0.003(3) 0.044(5) 0.021(3)
C21 0.113(4) 0.062(3) 0.118(4) 0.009(3) 0.027(3) 0.011(3)
C101 0.063(3) 0.065(3) 0.120(4) 0.023(3) -0.019(3) -0.009(2)
C102 0.091(4) 0.103(4) 0.132(5) 0.053(4) -0.037(4) -0.030(3)
C103 0.121(6) 0.114(6) 0.190(8) 0.080(6) -0.072(6) -0.042(5)
C104 0.128(7) 0.085(5) 0.309(15) 0.072(8) -0.112(9) -0.018(5)
C105 0.100(5) 0.071(4) 0.282(12) 0.026(6) -0.048(7) 0.013(4)
C106 0.069(3) 0.070(3) 0.199(7) 0.009(4) -0.014(4) 0.001(3)
C111 0.057(2) 0.054(2) 0.095(3) 0.004(2) 0.012(2) -0.0027(18)
C112 0.063(3) 0.087(3) 0.104(4) 0.001(3) 0.008(3) -0.013(2)
C113 0.072(3) 0.089(4) 0.135(5) -0.001(4) 0.022(3) -0.017(3)
C114 0.079(4) 0.072(3) 0.152(6) 0.002(3) 0.050(4) -0.001(3)
C115 0.093(4) 0.083(3) 0.103(4) -0.007(3) 0.036(3) 0.003(3)
C116 0.066(3) 0.067(3) 0.092(3) -0.002(2) 0.018(2) 0.000(2)
C121 0.064(3) 0.077(3) 0.075(3) -0.003(2) 0.005(2) -0.013(2)
C122 0.077(3) 0.110(4) 0.083(3) -0.007(3) 0.002(3) -0.019(3)
C123 0.094(4) 0.152(7) 0.089(4) -0.025(4) -0.005(3) -0.029(4)
C124 0.125(6) 0.122(6) 0.124(6) -0.053(5) 0.007(5) -0.019(5)
C125 0.113(5) 0.086(4) 0.141(6) -0.040(4) -0.009(4) 0.003(3)
C126 0.085(4) 0.075(3) 0.100(4) -0.017(3) -0.009(3) -0.002(3)
C201 0.067(3) 0.063(2) 0.081(3) 0.012(2) -0.001(2) -0.018(2)
C202 0.091(4) 0.091(4) 0.137(5) 0.022(4) 0.043(4) -0.008(3)
C203 0.146(7) 0.107(5) 0.200(8) 0.012(5) 0.100(6) -0.023(5)
C204 0.136(7) 0.144(7) 0.150(7) 0.026(5) 0.056(5) -0.055(6)
C205 0.113(5) 0.117(5) 0.123(5) 0.054(4) 0.001(4) -0.051(4)
C206 0.077(3) 0.081(3) 0.106(4) 0.028(3) -0.007(3) -0.027(3)
C211 0.080(3) 0.052(2) 0.072(3) -0.0053(19) -0.009(2) 0.015(2)
C212 0.126(5) 0.061(3) 0.114(4) -0.017(3) -0.026(4) -0.014(3)
C213 0.186(9) 0.076(4) 0.160(8) -0.045(5) -0.060(7) 0.010(5)
C214 0.217(12) 0.118(6) 0.138(7) -0.072(6) -0.067(7) 0.079(7)
C215 0.149(7) 0.161(7) 0.090(4) -0.040(5) -0.022(4) 0.083(6)
C216 0.099(4) 0.104(4) 0.068(3) -0.008(3) -0.009(3) 0.037(3)
C221 0.055(2) 0.053(2) 0.064(2) 0.0044(17) 0.0064(17) -0.0002(17)
C222 0.085(3) 0.068(3) 0.073(3) -0.004(2) 0.001(2) 0.017(2)
C223 0.097(4) 0.087(4) 0.077(3) 0.006(3) -0.003(3) 0.029(3)
C224 0.094(4) 0.072(3) 0.098(4) 0.025(3) 0.025(3) 0.026(3)
C225 0.100(4) 0.051(2) 0.100(4) 0.000(2) 0.024(3) 0.011(2)
C226 0.085(3) 0.054(2) 0.076(3) -0.005(2) 0.002(2) 0.000(2)

loop_
_atom_type_symbol
_atom_type_description
_atom_type_scat_dispersion_real
_atom_type_scat_dispersion_imag
_atom_type_scat_source
C C 0.0033 0.0016 'International Tables Vol C Tables 4.2.6.8 and 6.1.1.4'
H H 0.0000 0.0000 'International Tables Vol C Tables 4.2.6.8 and 6.1.1.4'
N N 0.0061 0.0033 'International Tables Vol C Tables 4.2.6.8 and 6.1.1.4'
O O 0.0106 0.0060 'International Tables Vol C Tables 4.2.6.8 and 6.1.1.4'
P P 0.1023 0.0942 'International Tables Vol C Tables 4.2.6.8 and 6.1.1.4'
Ru Ru -1.2594 0.8363 'International Tables Vol C Tables 4.2.6.8 and 6.1.1.4'

loop_
_geom_angle_atom_site_label_1
_geom_angle_atom_site_label_2
_geom_angle_atom_site_label_3
_geom_angle
_geom_angle_site_symmetry_3
N2 Ru1 C1 177.68(15) .
N2 Ru1 N1 79.16(14) .
C1 Ru1 N1 103.14(15) .
N2 Ru1 O1 75.95(13) .
C1 Ru1 O1 101.76(13) .
N1 Ru1 O1 155.03(13) .
N2 Ru1 P1 94.11(10) .
C1 Ru1 P1 86.09(11) .
N1 Ru1 P1 93.32(10) .
O1 Ru1 P1 86.56(8) .
N2 Ru1 P2 92.56(10) .
C1 Ru1 P2 87.08(11) .
N1 Ru1 P2 91.79(10) .
O1 Ru1 P2 91.25(8) .
P1 Ru1 P2 172.25(4) .
C121 P1 C101 105.3(2) .
C121 P1 C111 99.9(2) .
C101 P1 C111 104.4(2) .
C121 P1 Ru1 117.90(16) .
C101 P1 Ru1 110.65(15) .
C111 P1 Ru1 117.10(16) .
C211 P2 C201 102.5(2) .
C211 P2 C221 101.78(18) .
C201 P2 C221 102.7(2) .
C211 P2 Ru1 114.36(16) .
C201 P2 Ru1 115.17(14) .
C221 P2 Ru1 118.18(13) .
C15 O1 Ru1 109.7(3) .
C9 N1 C13 116.9(4) .
C9 N1 Ru1 131.3(4) .
C13 N1 Ru1 111.8(3) .
C14 N2 N3 122.3(4) .
C14 N2 Ru1 118.1(3) .
N3 N2 Ru1 119.6(2) .
C15 N3 N2 109.0(3) .
C2 C1 Ru1 176.7(4) .
C1 C2 C3 172.7(5) .
C8 C3 C4 116.0(4) .
C8 C3 C2 123.0(4) .
C4 C3 C2 121.0(4) .
C3 C4 C5 122.5(4) .
C4 C5 C6 122.0(4) .
C7 C6 C5 114.9(4) .
C7 C6 C6 123.6(5) 3_576
C5 C6 C6 121.5(5) 3_576
C6 C7 C8 123.3(4) .
C3 C8 C7 121.2(4) .
N1 C9 C10 123.6(6) .
C11 C10 C9 118.3(6) .
C10 C11 C12 120.1(6) .
C11 C12 C13 119.1(6) .
C12 C13 N1 122.0(5) .
C12 C13 C14 122.6(5) .
N1 C13 C14 115.4(4) .
N2 C14 C13 115.5(4) .
O1 C15 N3 125.6(4) .
O1 C15 C16 117.5(4) .
N3 C15 C16 116.8(4) .
C17 C16 C21 118.6(5) .
C17 C16 C15 120.1(4) .
C21 C16 C15 121.3(5) .
C16 C17 C18 119.8(6) .
C19 C18 C17 121.1(6) .
C20 C19 C18 119.4(6) .
C19 C20 C21 120.7(6) .
C16 C21 C20 120.4(6) .
C106 C101 C102 118.8(6) .
C106 C101 P1 120.8(5) .
C102 C101 P1 119.7(5) .
C103 C102 C101 119.8(8) .
C104 C103 C102 120.5(9) .
C105 C104 C103 120.6(8) .
C104 C105 C106 121.0(10) .
C101 C106 C105 119.3(8) .
C116 C111 C112 118.6(5) .
C116 C111 P1 120.7(3) .
C112 C111 P1 120.6(4) .
C113 C112 C111 121.6(5) .
C114 C113 C112 119.4(5) .
C113 C114 C115 120.4(5) .
C114 C115 C116 120.6(6) .
C111 C116 C115 119.3(5) .
C126 C121 C122 117.9(5) .
C126 C121 P1 116.9(4) .
C122 C121 P1 124.9(4) .
C121 C122 C123 119.8(6) .
C124 C123 C122 119.9(6) .
C123 C124 C125 121.6(6) .
C124 C125 C126 118.9(7) .
C121 C126 C125 121.9(5) .
C202 C201 C206 118.2(5) .
C202 C201 P2 124.0(4) .
C206 C201 P2 117.7(4) .
C201 C202 C203 121.1(6) .
C204 C203 C202 120.2(8) .
C203 C204 C205 120.6(6) .
C206 C205 C204 119.8(6) .
C205 C206 C201 119.9(6) .
C216 C211 C212 118.9(5) .
C216 C211 P2 117.8(4) .
C212 C211 P2 123.2(5) .
C213 C212 C211 121.3(8) .
C214 C213 C212 119.4(9) .
C213 C214 C215 121.2(8) .
C214 C215 C216 119.6(9) .
C211 C216 C215 119.6(7) .
C226 C221 C222 117.4(4) .
C226 C221 P2 120.4(3) .
C222 C221 P2 122.2(3) .
C221 C222 C223 120.9(4) .
C224 C223 C222 120.5(5) .
C223 C224 C225 120.1(5) .
C224 C225 C226 119.8(5) .
C221 C226 C225 121.3(4) .

loop_
_geom_bond_atom_site_label_1
_geom_bond_atom_site_label_2
_geom_bond_distance
_geom_bond_site_symmetry_2
Ru1 N2 1.994(3) .
Ru1 C1 2.037(4) .
Ru1 N1 2.080(4) .
Ru1 O1 2.133(3) .
Ru1 P1 2.3524(13) .
Ru1 P2 2.3670(12) .
P1 C121 1.820(5) .
P1 C101 1.827(5) .
P1 C111 1.829(5) .
P2 C211 1.828(4) .
P2 C201 1.834(5) .
P2 C221 1.840(4) .
O1 C15 1.288(4) .
N1 C9 1.346(6) .
N1 C13 1.384(6) .
N2 C14 1.300(5) .
N2 N3 1.381(5) .
N3 C15 1.328(5) .
C1 C2 1.209(5) .
C2 C3 1.442(5) .
C3 C8 1.377(6) .
C3 C4 1.378(6) .
C4 C5 1.380(6) .
C5 C6 1.384(6) .
C6 C7 1.381(6) .
C6 C6 1.482(8) 3_576
C7 C8 1.384(6) .
C9 C10 1.384(8) .
C10 C11 1.375(10) .
C11 C12 1.376(10) .
C12 C13 1.380(7) .
C13 C14 1.442(7) .
C15 C16 1.491(6) .
C16 C17 1.375(7) .
C16 C21 1.377(7) .
C17 C18 1.394(8) .
C18 C19 1.360(9) .
C19 C20 1.348(9) .
C20 C21 1.393(8) .
C101 C106 1.392(9) .
C101 C102 1.403(8) .
C102 C103 1.387(9) .
C103 C104 1.363(15) .
C104 C105 1.349(15) .
C105 C106 1.403(9) .
C111 C116 1.385(6) .
C111 C112 1.390(6) .
C112 C113 1.388(7) .
C113 C114 1.351(8) .
C114 C115 1.386(8) .
C115 C116 1.395(7) .
C121 C126 1.372(7) .
C121 C122 1.386(7) .
C122 C123 1.399(8) .
C123 C124 1.347(10) .
C124 C125 1.352(9) .
C125 C126 1.382(7) .
C201 C202 1.374(7) .
C201 C206 1.411(6) .
C202 C203 1.386(8) .
C203 C204 1.349(11) .
C204 C205 1.385(11) .
C205 C206 1.383(8) .
C211 C216 1.367(7) .
C211 C212 1.378(7) .
C212 C213 1.374(9) .
C213 C214 1.341(14) .
C214 C215 1.368(14) .
C215 C216 1.396(8) .
C221 C226 1.377(6) .
C221 C222 1.380(6) .
C222 C223 1.391(6) .
C223 C224 1.348(7) .
C224 C225 1.362(7) .
C225 C226 1.391(6) .
